data_2020327
loop_
_publ_author_name
'Szczesio, Ma\/lgorzata'
'Olczak, Andrzej'
'Gobis, Katarzyna'
'Mazerant, Ida'
'Ka\/lu\.zy\'nska, Sylwia'
'Foks, Henryk'
'G\/l\'owka, Marek L.'

_publ_section_title
;
 Planarity of benzoyldithiocarbazate tuberculostatics. II. Diesters of
 benzoyldithiocarbazic acid
;
_journal_issue 1
_journal_name_full 'Acta Crystallographica Section C'
_journal_page_first 75
_journal_page_last 79
_journal_paper_doi 10.1107/S2053229615024201
_journal_volume 72
_journal_year 2016
_chemical_formula_iupac 'C23 H21 N3 O3 S2'
_chemical_formula_moiety 'C23 H21 N3 O3 S2'
_chemical_formula_sum 'C23 H21 N3 O3 S2'
_chemical_formula_weight 451.55
_chemical_name_systematic <i>N</i>'-[Bis(benzylsulfanyl)methylidene]-<i>N</i>-methyl-4-nitrobenzohydrazide
_space_group_IT_number 14
_symmetry_cell_setting monoclinic
_symmetry_space_group_name_Hall '-P 2ybc'
_symmetry_space_group_name_H-M 'P 1 21/c 1'
_atom_sites_solution_hydrogens geom
_atom_sites_solution_primary direct
_atom_sites_solution_secondary difmap
_audit_creation_method SHELXL-97
_cell_angle_alpha 90.00
_cell_angle_beta 111.841(5)
_cell_angle_gamma 90.00
_cell_formula_units_Z 8
_cell_length_a 28.5519(16)
_cell_length_b 7.9549(4)
_cell_length_c 21.3930(12)
_cell_measurement_reflns_used 14105
_cell_measurement_temperature 296
_cell_measurement_theta_max 35.7770
_cell_measurement_theta_min 1.8901
_cell_volume 4510.2(5)
_computing_cell_refinement
;
CrysAlis RED (Oxford Diffraction, 2007)
;
_computing_data_collection
;
CrysAlis CCD (Oxford Diffraction, 2007)
;
_computing_data_reduction
;
CrysAlis RED (Oxford Diffraction, 2007)
;
_computing_molecular_graphics
;
PLATON (Spek, 2009) and Mercury (Macrae <i>et al.</i>, 2006)
;
_computing_publication_material
;
PLATON (Spek, 2009)
;
_computing_structure_refinement
;
SHELXL97 (Sheldrick, 2008)
;
_computing_structure_solution
;
SHELXS97 (Sheldrick, 2008)
;
_diffrn_ambient_temperature 296
_diffrn_measured_fraction_theta_full 0.999
_diffrn_measured_fraction_theta_max 0.999
_diffrn_measurement_device_type 'Kuma KM-4 CCD'
_diffrn_measurement_method '\w scan'
_diffrn_radiation_monochromator graphite
_diffrn_radiation_source 'fine-focus sealed tube'
_diffrn_radiation_type MoK\a
_diffrn_radiation_wavelength 0.71073
_diffrn_reflns_av_R_equivalents 0.0497
_diffrn_reflns_av_sigmaI/netI 0.0389
_diffrn_reflns_limit_h_max 33
_diffrn_reflns_limit_h_min -33
_diffrn_reflns_limit_k_max 9
_diffrn_reflns_limit_k_min -9
_diffrn_reflns_limit_l_max 25
_diffrn_reflns_limit_l_min -25
_diffrn_reflns_number 45186
_diffrn_reflns_theta_full 25.03
_diffrn_reflns_theta_max 25.03
_diffrn_reflns_theta_min 2.31
_exptl_absorpt_coefficient_mu 0.266
_exptl_absorpt_correction_T_max 1.0000
_exptl_absorpt_correction_T_min 0.7212
_exptl_absorpt_correction_type multi-scan
_exptl_absorpt_process_details
;
(CrysAlis RED; Oxford Diffraction, 2007)
;
_exptl_crystal_colour yellow
_exptl_crystal_density_diffrn 1.330
_exptl_crystal_density_method 'not measured'
_exptl_crystal_F_000 1888
_exptl_crystal_size_max 0.3
_exptl_crystal_size_mid 0.15
_exptl_crystal_size_min 0.1
_refine_diff_density_max 0.306
_refine_diff_density_min -0.241
_refine_ls_extinction_coef 0.0051(3)
_refine_ls_extinction_expression Fc^*^=kFc[1+0.001xFc^2^\l^3^/sin(2\q)]^-1/4^
_refine_ls_extinction_method
;
SHELXL97 (Sheldrick, 2008)
;
_refine_ls_goodness_of_fit_ref 0.898
_refine_ls_hydrogen_treatment constr
_refine_ls_matrix_type full
_refine_ls_number_parameters 562
_refine_ls_number_reflns 7966
_refine_ls_number_restraints 0
_refine_ls_restrained_S_all 0.898
_refine_ls_R_factor_all 0.0508
_refine_ls_R_factor_gt 0.0337
_refine_ls_shift/su_max 0.001
_refine_ls_shift/su_mean 0.000
_refine_ls_structure_factor_coef Fsqd
_refine_ls_weighting_details 'calc w=1/[\s^2^(Fo^2^)+(0.0557P)^2^+0.0000P] where P=(Fo^2^+2Fc^2^)/3'
_refine_ls_weighting_scheme calc
_refine_ls_wR_factor_gt 0.0861
_refine_ls_wR_factor_ref 0.0890
_reflns_number_gt 5304
_reflns_number_total 7966
_reflns_threshold_expression >2sigma(I)
_cod_data_source_file sk3609sup1.cif
_cod_data_source_block G2
_cod_depositor_comments
;Adding full bibliography for 2020326--2020328.cif.

 Adding full bibliography for 2020326--2020328.cif.
;
_cod_original_cell_volume 4510.2(4)
_cod_original_sg_symbol_H-M 'P 21/c'
_cod_database_code 2020327
_cod_database_fobs_code 2020327

loop_
_symmetry_equiv_pos_as_xyz
'x, y, z'
'-x, y+1/2, -z+1/2'
'-x, -y, -z'
'x, -y-1/2, z-1/2'

loop_
_atom_site_type_symbol
_atom_site_label
_atom_site_fract_x
_atom_site_fract_y
_atom_site_fract_z
_atom_site_U_iso_or_equiv
_atom_site_adp_type
_atom_site_calc_flag
_atom_site_refinement_flags
_atom_site_occupancy
_atom_site_symmetry_multiplicity
C C1 0.42581(7) 0.3466(2) 0.35136(8) 0.0454(4) Uani d . 1 1
C C3 0.51319(8) 0.5526(2) 0.32397(10) 0.0671(6) Uani d . 1 1
H H3A 0.5098 0.4597 0.2940 0.101 Uiso calc R 1 1
H H3B 0.5406 0.5315 0.3658 0.101 Uiso calc R 1 1
H H3C 0.5198 0.6535 0.3040 0.101 Uiso calc R 1 1
C C4 0.43604(7) 0.7026(2) 0.31302(8) 0.0440(4) Uani d . 1 1
C C11 0.44199(9) 0.2740(3) 0.48319(8) 0.0708(6) Uani d . 1 1
H H11A 0.4779 0.2772 0.4924 0.085 Uiso calc R 1 1
H H11B 0.4310 0.3865 0.4886 0.085 Uiso calc R 1 1
C C12 0.43134(9) 0.1550(2) 0.53067(8) 0.0559(5) Uani d . 1 1
C C13 0.38626(10) 0.1544(3) 0.53809(11) 0.0753(6) Uani d . 1 1
H H13 0.3609 0.2276 0.5127 0.090 Uiso calc R 1 1
C C14 0.37765(11) 0.0465(4) 0.58286(13) 0.0933(8) Uani d . 1 1
H H14 0.3467 0.0465 0.5879 0.112 Uiso calc R 1 1
C C15 0.41488(14) -0.0603(3) 0.61972(11) 0.0900(8) Uani d . 1 1
H H15 0.4093 -0.1336 0.6500 0.108 Uiso calc R 1 1
C C16 0.45950(12) -0.0606(3) 0.61268(11) 0.0823(7) Uani d . 1 1
H H16 0.4848 -0.1336 0.6383 0.099 Uiso calc R 1 1
C C17 0.46807(9) 0.0457(2) 0.56813(9) 0.0660(6) Uani d . 1 1
H H17 0.4991 0.0440 0.5632 0.079 Uiso calc R 1 1
C C21 0.35690(9) 0.1534(2) 0.25117(9) 0.0675(6) Uani d . 1 1
H H21A 0.3777 0.0560 0.2706 0.081 Uiso calc R 1 1
H H21B 0.3330 0.1677 0.2733 0.081 Uiso calc R 1 1
C C22 0.32931(8) 0.1272(2) 0.17775(9) 0.0591(5) Uani d . 1 1
C C23 0.28526(11) 0.2078(3) 0.14347(13) 0.0999(9) Uani d . 1 1
H H23 0.2725 0.2851 0.1656 0.120 Uiso calc R 1 1
C C24 0.25939(13) 0.1757(5) 0.07598(16) 0.1291(12) Uani d . 1 1
H H24 0.2294 0.2321 0.0527 0.155 Uiso calc R 1 1
C C25 0.27732(14) 0.0639(4) 0.04408(13) 0.1084(10) Uani d . 1 1
H H25 0.2594 0.0408 -0.0012 0.130 Uiso calc R 1 1
C C26 0.32114(12) -0.0157(3) 0.07702(12) 0.0900(8) Uani d . 1 1
H H26 0.3337 -0.0924 0.0544 0.108 Uiso calc R 1 1
C C27 0.34711(9) 0.0163(3) 0.14371(10) 0.0688(6) Uani d . 1 1
H H27 0.3775 -0.0388 0.1662 0.083 Uiso calc R 1 1
C C41 0.39456(7) 0.72637(18) 0.33849(8) 0.0408(4) Uani d . 1 1
C C42 0.34684(7) 0.7557(2) 0.29309(9) 0.0489(4) Uani d . 1 1
H H42 0.3405 0.7490 0.2473 0.059 Uiso calc R 1 1
C C43 0.30850(7) 0.7944(2) 0.31368(9) 0.0556(5) Uani d . 1 1
H H43 0.2761 0.8142 0.2826 0.067 Uiso calc R 1 1
C C44 0.31885(7) 0.8035(2) 0.38120(10) 0.0542(5) Uani d . 1 1
C C45 0.36597(8) 0.7754(2) 0.42832(9) 0.0552(5) Uani d . 1 1
H H45 0.3721 0.7836 0.4741 0.066 Uiso calc R 1 1
C C46 0.40378(7) 0.7349(2) 0.40670(8) 0.0473(4) Uani d . 1 1
H H46 0.4360 0.7128 0.4379 0.057 Uiso calc R 1 1
C C1A 0.06914(7) 0.1697(2) 0.42161(8) 0.0453(4) Uani d . 1 1
C C3A -0.01471(8) -0.0481(3) 0.30743(9) 0.0682(6) Uani d . 1 1
H H3A1 -0.0126 0.0467 0.2809 0.102 Uiso calc R 1 1
H H3A2 -0.0425 -0.0330 0.3218 0.102 Uiso calc R 1 1
H H3A3 -0.0198 -0.1486 0.2809 0.102 Uiso calc R 1 1
C C4A 0.06407(7) -0.1878(2) 0.37417(8) 0.0472(4) Uani d . 1 1
C C11A 0.05874(9) 0.2213(3) 0.54322(10) 0.0711(6) Uani d . 1 1
H H11C 0.0224 0.2133 0.5209 0.085 Uiso calc R 1 1
H H11D 0.0722 0.1094 0.5569 0.085 Uiso calc R 1 1
C C12A 0.07213(8) 0.3344(2) 0.60311(9) 0.0570(5) Uani d . 1 1
C C13A 0.11866(10) 0.3283(3) 0.65334(11) 0.0799(7) Uani d . 1 1
H H13A 0.1426 0.2523 0.6507 0.096 Uiso calc R 1 1
C C14A 0.13030(12) 0.4342(4) 0.70786(11) 0.1003(9) Uani d . 1 1
H H14A 0.1621 0.4301 0.7421 0.120 Uiso calc R 1 1
C C15A 0.09538(16) 0.5443(4) 0.71149(13) 0.1014(10) Uani d . 1 1
H H15A 0.1030 0.6155 0.7484 0.122 Uiso calc R 1 1
C C16A 0.04966(14) 0.5510(3) 0.66197(16) 0.0981(9) Uani d . 1 1
H H16A 0.0257 0.6266 0.6649 0.118 Uiso calc R 1 1
C C17A 0.03802(9) 0.4484(3) 0.60757(11) 0.0741(6) Uani d . 1 1
H H17A 0.0065 0.4562 0.5731 0.089 Uiso calc R 1 1
C C21A 0.13819(8) 0.3704(2) 0.39231(10) 0.0657(6) Uani d . 1 1
H H21C 0.1186 0.4722 0.3882 0.079 Uiso calc R 1 1
H H21D 0.1588 0.3540 0.4395 0.079 Uiso calc R 1 1
C C22A 0.17097(8) 0.3877(2) 0.35292(10) 0.0617(5) Uani d . 1 1
C C23A 0.21322(11) 0.2920(3) 0.36772(14) 0.0914(8) Uani d . 1 1
H H23A 0.2211 0.2111 0.4014 0.110 Uiso calc R 1 1
C C24A 0.24448(13) 0.3165(5) 0.3320(2) 0.1363(14) Uani d . 1 1
H H24A 0.2734 0.2518 0.3414 0.164 Uiso calc R 1 1
C C25A 0.23233(19) 0.4359(5) 0.2831(2) 0.1478(18) Uani d . 1 1
H H25A 0.2535 0.4541 0.2596 0.177 Uiso calc R 1 1
C C26A 0.18985(17) 0.5286(4) 0.26811(17) 0.1275(13) Uani d . 1 1
H H26A 0.1815 0.6083 0.2339 0.153 Uiso calc R 1 1
C C27A 0.15985(11) 0.5045(3) 0.30300(12) 0.0860(7) Uani d . 1 1
H H27A 0.1308 0.5692 0.2928 0.103 Uiso calc R 1 1
C C41A 0.10633(7) -0.19892(19) 0.44148(8) 0.0431(4) Uani d . 1 1
C C42A 0.09680(7) -0.2396(2) 0.49826(9) 0.0546(5) Uani d . 1 1
H H42A 0.0637 -0.2532 0.4952 0.065 Uiso calc R 1 1
C C43A 0.13546(8) -0.2601(3) 0.55883(9) 0.0607(5) Uani d . 1 1
H H43A 0.1293 -0.2923 0.5968 0.073 Uiso calc R 1 1
C C44A 0.18308(8) -0.2324(3) 0.56214(9) 0.0604(5) Uani d . 1 1
C C45A 0.19377(8) -0.1908(3) 0.50731(10) 0.0678(6) Uani d . 1 1
H H45A 0.2268 -0.1714 0.5111 0.081 Uiso calc R 1 1
C C46A 0.15465(7) -0.1781(2) 0.44613(9) 0.0571(5) Uani d . 1 1
H H46A 0.1613 -0.1551 0.4076 0.069 Uiso calc R 1 1
N N2 0.45932(6) 0.45536(17) 0.38155(7) 0.0487(4) Uani d . 1 1
N N3 0.46689(6) 0.57237(17) 0.33617(7) 0.0482(4) Uani d . 1 1
N N44 0.27818(8) 0.8461(3) 0.40323(12) 0.0825(6) Uani d . 1 1
N N2A 0.03810(6) 0.05206(17) 0.41962(7) 0.0501(4) Uani d . 1 1
N N3A 0.03177(6) -0.06251(17) 0.36597(7) 0.0489(4) Uani d . 1 1
N N44A 0.22477(9) -0.2473(3) 0.62686(10) 0.0907(7) Uani d . 1 1
O O5 0.44087(5) 0.80144(15) 0.27225(6) 0.0604(3) Uani d . 1 1
O O441 0.23726(8) 0.8798(3) 0.36268(10) 0.1084(6) Uani d . 1 1
O O442 0.28724(8) 0.8478(4) 0.46296(11) 0.1523(10) Uani d . 1 1
O O443 0.26424(8) -0.1797(3) 0.63436(10) 0.1253(8) Uani d . 1 1
O O444 0.21712(8) -0.3280(3) 0.67050(9) 0.1312(8) Uani d . 1 1
O O5A 0.06050(5) -0.28860(16) 0.33003(6) 0.0674(4) Uani d . 1 1
S S1 0.40815(2) 0.20008(5) 0.39877(2) 0.05526(15) Uani d . 1 1
S S2 0.39600(2) 0.33777(6) 0.26385(2) 0.05906(15) Uani d . 1 1
S S1A 0.08603(2) 0.31211(6) 0.48767(2) 0.05795(15) Uani d . 1 1
S S2A 0.09650(2) 0.19357(6) 0.36155(2) 0.05478(14) Uani d . 1 1

loop_
_atom_site_aniso_label
_atom_site_aniso_U_11
_atom_site_aniso_U_22
_atom_site_aniso_U_33
_atom_site_aniso_U_12
_atom_site_aniso_U_13
_atom_site_aniso_U_23
C1 0.0550(12) 0.0334(9) 0.0458(9) 0.0028(9) 0.0164(9) 0.0035(8)
C3 0.0657(15) 0.0660(13) 0.0810(14) 0.0038(11) 0.0404(12) -0.0010(11)
C4 0.0500(11) 0.0391(10) 0.0425(9) -0.0096(9) 0.0168(8) -0.0028(8)
C11 0.0934(18) 0.0617(12) 0.0447(10) -0.0138(12) 0.0112(11) 0.0060(9)
C12 0.0787(15) 0.0454(10) 0.0388(9) -0.0010(10) 0.0162(10) -0.0017(8)
C13 0.0926(19) 0.0733(14) 0.0652(13) 0.0158(13) 0.0354(13) -0.0020(11)
C14 0.109(2) 0.116(2) 0.0779(16) -0.0044(18) 0.0613(16) -0.0177(16)
C15 0.149(3) 0.0774(17) 0.0560(13) -0.0170(18) 0.0523(17) 0.0013(12)
C16 0.117(2) 0.0641(14) 0.0612(13) 0.0103(14) 0.0272(14) 0.0152(11)
C17 0.0800(16) 0.0620(12) 0.0518(11) 0.0038(12) 0.0196(11) 0.0034(10)
C21 0.0883(17) 0.0528(11) 0.0524(11) -0.0206(11) 0.0157(11) -0.0003(9)
C22 0.0643(14) 0.0514(11) 0.0535(11) -0.0145(10) 0.0126(10) -0.0003(9)
C23 0.093(2) 0.0967(19) 0.0877(17) 0.0164(17) 0.0078(16) -0.0127(15)
C24 0.101(3) 0.133(3) 0.100(2) 0.020(2) -0.0240(19) -0.001(2)
C25 0.127(3) 0.100(2) 0.0623(15) -0.023(2) -0.0065(17) -0.0034(15)
C26 0.123(2) 0.0792(16) 0.0632(14) -0.0218(17) 0.0287(16) -0.0099(13)
C27 0.0787(16) 0.0618(13) 0.0589(12) -0.0101(11) 0.0176(11) 0.0010(10)
C41 0.0478(11) 0.0304(8) 0.0427(9) -0.0066(8) 0.0152(8) 0.0021(7)
C42 0.0502(12) 0.0490(10) 0.0436(9) -0.0078(9) 0.0129(9) 0.0029(8)
C43 0.0444(12) 0.0572(11) 0.0595(11) -0.0059(9) 0.0127(9) 0.0057(9)
C44 0.0502(12) 0.0514(11) 0.0683(12) -0.0042(9) 0.0307(10) 0.0031(9)
C45 0.0613(14) 0.0609(12) 0.0465(10) -0.0045(10) 0.0235(10) 0.0016(9)
C46 0.0462(11) 0.0484(10) 0.0442(9) -0.0024(9) 0.0132(8) 0.0045(8)
C1A 0.0519(12) 0.0387(9) 0.0434(9) 0.0072(9) 0.0156(8) 0.0007(7)
C3A 0.0613(14) 0.0719(13) 0.0525(11) 0.0024(11) -0.0005(10) 0.0043(10)
C4A 0.0518(12) 0.0466(10) 0.0423(9) -0.0065(9) 0.0166(8) -0.0043(8)
C11A 0.0866(17) 0.0687(13) 0.0744(13) -0.0099(12) 0.0489(12) -0.0144(11)
C12A 0.0722(15) 0.0544(11) 0.0552(11) -0.0019(11) 0.0362(11) -0.0010(9)
C13A 0.0906(19) 0.0851(16) 0.0641(13) 0.0170(14) 0.0292(13) 0.0090(12)
C14A 0.122(3) 0.118(2) 0.0480(13) -0.015(2) 0.0163(14) 0.0069(14)
C15A 0.175(3) 0.0819(18) 0.0630(16) -0.021(2) 0.063(2) -0.0171(14)
C16A 0.143(3) 0.0758(17) 0.103(2) 0.0083(18) 0.077(2) -0.0153(16)
C17A 0.0802(17) 0.0724(14) 0.0789(14) 0.0070(12) 0.0402(13) -0.0081(12)
C21A 0.0784(15) 0.0568(11) 0.0704(12) -0.0142(11) 0.0376(12) -0.0154(10)
C22A 0.0688(15) 0.0556(12) 0.0690(12) -0.0186(11) 0.0352(11) -0.0220(10)
C23A 0.087(2) 0.0885(18) 0.1083(19) 0.0001(15) 0.0469(16) -0.0215(14)
C24A 0.105(3) 0.128(3) 0.213(4) -0.020(2) 0.102(3) -0.066(3)
C25A 0.196(5) 0.107(3) 0.219(4) -0.076(3) 0.168(4) -0.069(3)
C26A 0.204(4) 0.088(2) 0.144(3) -0.039(2) 0.126(3) -0.0188(19)
C27A 0.118(2) 0.0644(14) 0.0955(17) -0.0200(14) 0.0632(17) -0.0084(13)
C41A 0.0464(11) 0.0375(9) 0.0435(9) 0.0015(8) 0.0144(8) -0.0045(7)
C42A 0.0474(12) 0.0624(12) 0.0535(11) -0.0032(9) 0.0183(9) -0.0012(9)
C43A 0.0634(15) 0.0735(13) 0.0431(10) 0.0051(11) 0.0173(10) 0.0017(9)
C44A 0.0514(13) 0.0736(13) 0.0447(10) 0.0152(11) 0.0045(9) -0.0095(9)
C45A 0.0415(12) 0.0936(16) 0.0677(13) 0.0051(11) 0.0197(10) -0.0064(11)
C46A 0.0528(13) 0.0698(13) 0.0521(10) 0.0062(10) 0.0235(10) -0.0009(9)
N2 0.0548(10) 0.0399(8) 0.0497(8) -0.0005(7) 0.0174(7) 0.0041(7)
N3 0.0506(10) 0.0418(8) 0.0569(8) -0.0024(7) 0.0254(7) 0.0032(7)
N44 0.0659(15) 0.1038(15) 0.0903(14) -0.0005(12) 0.0436(12) 0.0026(12)
N2A 0.0533(10) 0.0457(9) 0.0495(8) 0.0016(8) 0.0169(7) -0.0041(7)
N3A 0.0514(10) 0.0448(8) 0.0421(8) 0.0000(7) 0.0075(7) -0.0049(7)
N44A 0.0707(16) 0.1283(18) 0.0551(11) 0.0279(14) 0.0025(11) -0.0153(12)
O5 0.0731(10) 0.0565(8) 0.0601(7) -0.0036(7) 0.0346(7) 0.0143(6)
O441 0.0727(13) 0.1356(16) 0.1255(15) 0.0265(12) 0.0469(12) 0.0071(13)
O442 0.0944(16) 0.284(3) 0.1038(15) 0.0167(18) 0.0664(13) 0.0045(17)
O443 0.0648(13) 0.172(2) 0.1005(14) 0.0022(14) -0.0137(11) -0.0190(13)
O444 0.1093(17) 0.206(2) 0.0555(10) 0.0244(15) 0.0045(11) 0.0157(13)
O5A 0.0800(11) 0.0623(8) 0.0512(7) 0.0034(7) 0.0145(7) -0.0192(7)
S1 0.0716(4) 0.0445(3) 0.0444(2) -0.0083(2) 0.0155(2) 0.0077(2)
S2 0.0851(4) 0.0443(3) 0.0430(2) -0.0153(3) 0.0183(2) 0.0007(2)
S1A 0.0772(4) 0.0484(3) 0.0556(3) -0.0049(2) 0.0331(3) -0.0117(2)
S2A 0.0708(4) 0.0499(3) 0.0469(2) -0.0079(2) 0.0256(2) -0.0063(2)

loop_
_atom_type_symbol
_atom_type_description
_atom_type_scat_dispersion_real
_atom_type_scat_dispersion_imag
_atom_type_scat_source
C C 0.0033 0.0016 'International Tables Vol C Tables 4.2.6.8 and 6.1.1.4'
H H 0.0000 0.0000 'International Tables Vol C Tables 4.2.6.8 and 6.1.1.4'
N N 0.0061 0.0033 'International Tables Vol C Tables 4.2.6.8 and 6.1.1.4'
O O 0.0106 0.0060 'International Tables Vol C Tables 4.2.6.8 and 6.1.1.4'
S S 0.1246 0.1234 'International Tables Vol C Tables 4.2.6.8 and 6.1.1.4'

loop_
_geom_angle_atom_site_label_1
_geom_angle_atom_site_label_2
_geom_angle_atom_site_label_3
_geom_angle
N2 C1 S1 119.08(12)
N2 C1 S2 123.07(12)
S1 C1 S2 117.85(10)
N3 C3 H3A 109.5
N3 C3 H3B 109.5
H3A C3 H3B 109.5
N3 C3 H3C 109.5
H3A C3 H3C 109.5
H3B C3 H3C 109.5
O5 C4 N3 122.18(16)
O5 C4 C41 119.81(16)
N3 C4 C41 118.00(14)
C12 C11 S1 107.76(13)
C12 C11 H11A 110.2
S1 C11 H11A 110.2
C12 C11 H11B 110.2
S1 C11 H11B 110.2
H11A C11 H11B 108.5
C13 C12 C17 118.95(19)
C13 C12 C11 121.5(2)
C17 C12 C11 119.5(2)
C12 C13 C14 120.5(2)
C12 C13 H13 119.7
C14 C13 H13 119.7
C15 C14 C13 119.3(3)
C15 C14 H14 120.3
C13 C14 H14 120.3
C16 C15 C14 120.5(2)
C16 C15 H15 119.7
C14 C15 H15 119.7
C15 C16 C17 120.3(2)
C15 C16 H16 119.9
C17 C16 H16 119.9
C16 C17 C12 120.4(2)
C16 C17 H17 119.8
C12 C17 H17 119.8
C22 C21 S2 109.18(13)
C22 C21 H21A 109.8
S2 C21 H21A 109.8
C22 C21 H21B 109.8
S2 C21 H21B 109.8
H21A C21 H21B 108.3
C27 C22 C23 118.3(2)
C27 C22 C21 120.1(2)
C23 C22 C21 121.6(2)
C22 C23 C24 120.4(3)
C22 C23 H23 119.8
C24 C23 H23 119.8
C25 C24 C23 120.1(3)
C25 C24 H24 120.0
C23 C24 H24 120.0
C24 C25 C26 120.4(3)
C24 C25 H25 119.8
C26 C25 H25 119.8
C25 C26 C27 119.9(3)
C25 C26 H26 120.1
C27 C26 H26 120.1
C22 C27 C26 121.0(2)
C22 C27 H27 119.5
C26 C27 H27 119.5
C42 C41 C46 119.26(17)
C42 C41 C4 118.68(15)
C46 C41 C4 121.79(16)
C43 C42 C41 121.23(17)
C43 C42 H42 119.4
C41 C42 H42 119.4
C42 C43 C44 118.16(18)
C42 C43 H43 120.9
C44 C43 H43 120.9
C43 C44 C45 122.57(18)
C43 C44 N44 118.25(19)
C45 C44 N44 119.18(18)
C46 C45 C44 118.39(16)
C46 C45 H45 120.8
C44 C45 H45 120.8
C45 C46 C41 120.37(17)
C45 C46 H46 119.8
C41 C46 H46 119.8
N2A C1A S1A 118.99(13)
N2A C1A S2A 123.36(13)
S1A C1A S2A 117.64(11)
N3A C3A H3A1 109.5
N3A C3A H3A2 109.5
H3A1 C3A H3A2 109.5
N3A C3A H3A3 109.5
H3A1 C3A H3A3 109.5
H3A2 C3A H3A3 109.5
O5A C4A N3A 122.77(16)
O5A C4A C41A 120.89(16)
N3A C4A C41A 116.34(14)
C12A C11A S1A 106.82(14)
C12A C11A H11C 110.4
S1A C11A H11C 110.4
C12A C11A H11D 110.4
S1A C11A H11D 110.4
H11C C11A H11D 108.6
C17A C12A C13A 118.8(2)
C17A C12A C11A 120.0(2)
C13A C12A C11A 121.2(2)
C12A C13A C14A 120.2(2)
C12A C13A H13A 119.9
C14A C13A H13A 119.9
C15A C14A C13A 119.7(3)
C15A C14A H14A 120.2
C13A C14A H14A 120.2
C16A C15A C14A 120.2(2)
C16A C15A H15A 119.9
C14A C15A H15A 119.9
C15A C16A C17A 120.6(3)
C15A C16A H16A 119.7
C17A C16A H16A 119.7
C16A C17A C12A 120.5(2)
C16A C17A H17A 119.8
C12A C17A H17A 119.8
C22A C21A S2A 109.64(13)
C22A C21A H21C 109.7
S2A C21A H21C 109.7
C22A C21A H21D 109.7
S2A C21A H21D 109.7
H21C C21A H21D 108.2
C23A C22A C27A 119.5(2)
C23A C22A C21A 120.6(2)
C27A C22A C21A 119.8(2)
C22A C23A C24A 119.3(3)
C22A C23A H23A 120.3
C24A C23A H23A 120.3
C25A C24A C23A 119.3(3)
C25A C24A H24A 120.3
C23A C24A H24A 120.3
C26A C25A C24A 120.8(3)
C26A C25A H25A 119.6
C24A C25A H25A 119.6
C27A C26A C25A 119.5(3)
C27A C26A H26A 120.2
C25A C26A H26A 120.2
C26A C27A C22A 121.5(3)
C26A C27A H27A 119.3
C22A C27A H27A 119.3
C46A C41A C42A 119.53(17)
C46A C41A C4A 119.81(15)
C42A C41A C4A 120.55(16)
C43A C42A C41A 120.66(18)
C43A C42A H42A 119.7
C41A C42A H42A 119.7
C44A C43A C42A 118.21(18)
C44A C43A H43A 120.9
C42A C43A H43A 120.9
C43A C44A C45A 122.60(18)
C43A C44A N44A 119.1(2)
C45A C44A N44A 118.3(2)
C44A C45A C46A 118.48(19)
C44A C45A H45A 120.8
C46A C45A H45A 120.8
C41A C46A C45A 120.40(17)
C41A C46A H46A 119.8
C45A C46A H46A 119.8
C1 N2 N3 112.08(13)
C4 N3 N2 121.15(14)
C4 N3 C3 122.68(14)
N2 N3 C3 115.72(14)
O441 N44 O442 122.1(2)
O441 N44 C44 120.1(2)
O442 N44 C44 117.8(2)
C1A N2A N3A 111.97(14)
C4A N3A N2A 120.12(13)
C4A N3A C3A 122.80(15)
N2A N3A C3A 116.51(14)
O443 N44A O444 124.0(2)
O443 N44A C44A 118.9(3)
O444 N44A C44A 117.1(3)
C1 S1 C11 101.68(9)
C1 S2 C21 102.81(8)
C1A S1A C11A 102.63(9)
C1A S2A C21A 103.42(9)

loop_
_geom_bond_atom_site_label_1
_geom_bond_atom_site_label_2
_geom_bond_distance
C1 N2 1.273(2)
C1 S1 1.7382(17)
C1 S2 1.7460(17)
C3 N3 1.448(2)
C3 H3A 0.9600
C3 H3B 0.9600
C3 H3C 0.9600
C4 O5 1.2197(18)
C4 N3 1.330(2)
C4 C41 1.488(2)
C11 C12 1.500(3)
C11 S1 1.8007(18)
C11 H11A 0.9700
C11 H11B 0.9700
C12 C13 1.354(3)
C12 C17 1.368(3)
C13 C14 1.375(3)
C13 H13 0.9300
C14 C15 1.360(4)
C14 H14 0.9300
C15 C16 1.337(4)
C15 H15 0.9300
C16 C17 1.363(3)
C16 H16 0.9300
C17 H17 0.9300
C21 C22 1.487(2)
C21 S2 1.8016(19)
C21 H21A 0.9700
C21 H21B 0.9700
C22 C27 1.357(3)
C22 C23 1.358(3)
C23 C24 1.379(4)
C23 H23 0.9300
C24 C25 1.334(4)
C24 H24 0.9300
C25 C26 1.344(4)
C25 H25 0.9300
C26 C27 1.365(3)
C26 H26 0.9300
C27 H27 0.9300
C41 C42 1.367(2)
C41 C46 1.385(2)
C42 C43 1.359(3)
C42 H42 0.9300
C43 C44 1.364(2)
C43 H43 0.9300
C44 C45 1.367(3)
C44 N44 1.446(3)
C45 C46 1.362(3)
C45 H45 0.9300
C46 H46 0.9300
C1A N2A 1.278(2)
C1A S1A 1.7339(17)
C1A S2A 1.7448(17)
C3A N3A 1.451(2)
C3A H3A1 0.9600
C3A H3A2 0.9600
C3A H3A3 0.9600
C4A O5A 1.2137(19)
C4A N3A 1.325(2)
C4A C41A 1.498(2)
C11A C12A 1.494(3)
C11A S1A 1.797(2)
C11A H11C 0.9700
C11A H11D 0.9700
C12A C17A 1.360(3)
C12A C13A 1.364(3)
C13A C14A 1.376(3)
C13A H13A 0.9300
C14A C15A 1.351(4)
C14A H14A 0.9300
C15A C16A 1.342(4)
C15A H15A 0.9300
C16A C17A 1.358(3)
C16A H16A 0.9300
C17A H17A 0.9300
C21A C22A 1.481(3)
C21A S2A 1.8020(19)
C21A H21C 0.9700
C21A H21D 0.9700
C22A C23A 1.360(3)
C22A C27A 1.361(3)
C23A C24A 1.388(4)
C23A H23A 0.9300
C24A C25A 1.360(5)
C24A H24A 0.9300
C25A C26A 1.352(5)
C25A H25A 0.9300
C26A C27A 1.343(4)
C26A H26A 0.9300
C27A H27A 0.9300
C41A C46A 1.356(3)
C41A C42A 1.379(2)
C42A C43A 1.364(2)
C42A H42A 0.9300
C43A C44A 1.353(3)
C43A H43A 0.9300
C44A C45A 1.358(3)
C44A N44A 1.457(3)
C45A C46A 1.372(3)
C45A H45A 0.9300
C46A H46A 0.9300
N2 N3 1.4184(18)
N44 O441 1.198(2)
N44 O442 1.206(2)
N2A N3A 1.4234(18)
N44A O443 1.204(3)
N44A O444 1.218(3)

loop_
_geom_hbond_atom_site_label_D
_geom_hbond_atom_site_label_H
_geom_hbond_atom_site_label_A
_geom_hbond_site_symmetry_A
_geom_hbond_distance_DH
_geom_hbond_distance_HA
_geom_hbond_distance_DA
_geom_hbond_angle_DHA
C21A H21C O5A 1_565 0.97 2.53 3.443(3) 157
C43 H43 O444 4_565 0.93 2.37 3.212(3) 151
C45A H45A O442 1_545 0.93 2.32 3.162(3) 150

loop_
_geom_torsion_atom_site_label_1
_geom_torsion_atom_site_label_2
_geom_torsion_atom_site_label_3
_geom_torsion_atom_site_label_4
_geom_torsion
S1 C11 C12 C13 -74.1(2)
S1 C11 C12 C17 106.70(18)
C17 C12 C13 C14 0.4(3)
C11 C12 C13 C14 -178.75(19)
C12 C13 C14 C15 -0.1(3)
C13 C14 C15 C16 0.1(4)
C14 C15 C16 C17 -0.4(4)
C15 C16 C17 C12 0.7(3)
C13 C12 C17 C16 -0.7(3)
C11 C12 C17 C16 178.48(18)
S2 C21 C22 C27 97.8(2)
S2 C21 C22 C23 -84.4(2)
C27 C22 C23 C24 0.6(4)
C21 C22 C23 C24 -177.3(3)
C22 C23 C24 C25 0.6(5)
C23 C24 C25 C26 -1.4(5)
C24 C25 C26 C27 0.9(5)
C23 C22 C27 C26 -1.0(3)
C21 C22 C27 C26 176.85(19)
C25 C26 C27 C22 0.3(4)
O5 C4 C41 C42 48.1(2)
N3 C4 C41 C42 -132.04(16)
O5 C4 C41 C46 -125.91(18)
N3 C4 C41 C46 54.0(2)
C46 C41 C42 C43 0.6(2)
C4 C41 C42 C43 -173.55(15)
C41 C42 C43 C44 0.0(3)
C42 C43 C44 C45 0.0(3)
C42 C43 C44 N44 179.50(17)
C43 C44 C45 C46 -0.7(3)
N44 C44 C45 C46 179.79(17)
C44 C45 C46 C41 1.4(3)
C42 C41 C46 C45 -1.3(2)
C4 C41 C46 C45 172.62(16)
S1A C11A C12A C17A 99.1(2)
S1A C11A C12A C13A -79.5(2)
C17A C12A C13A C14A 1.0(3)
C11A C12A C13A C14A 179.6(2)
C12A C13A C14A C15A 0.1(4)
C13A C14A C15A C16A -0.4(4)
C14A C15A C16A C17A -0.4(4)
C15A C16A C17A C12A 1.5(4)
C13A C12A C17A C16A -1.8(3)
C11A C12A C17A C16A 179.5(2)
S2A C21A C22A C23A -81.9(2)
S2A C21A C22A C27A 100.6(2)
C27A C22A C23A C24A 0.6(3)
C21A C22A C23A C24A -177.0(2)
C22A C23A C24A C25A 0.2(5)
C23A C24A C25A C26A -1.2(6)
C24A C25A C26A C27A 1.4(5)
C25A C26A C27A C22A -0.6(4)
C23A C22A C27A C26A -0.4(3)
C21A C22A C27A C26A 177.2(2)
O5A C4A C41A C46A 63.8(2)
N3A C4A C41A C46A -115.65(19)
O5A C4A C41A C42A -112.5(2)
N3A C4A C41A C42A 68.1(2)
C46A C41A C42A C43A -0.4(3)
C4A C41A C42A C43A 175.86(17)
C41A C42A C43A C44A 2.8(3)
C42A C43A C44A C45A -2.3(3)
C42A C43A C44A N44A 177.68(19)
C43A C44A C45A C46A -0.6(3)
N44A C44A C45A C46A 179.42(19)
C42A C41A C46A C45A -2.6(3)
C4A C41A C46A C45A -178.88(17)
C44A C45A C46A C41A 3.1(3)
S1 C1 N2 N3 -175.93(11)
S2 C1 N2 N3 3.6(2)
O5 C4 N3 N2 -177.49(15)
C41 C4 N3 N2 2.7(2)
O5 C4 N3 C3 10.5(3)
C41 C4 N3 C3 -169.32(15)
C1 N2 N3 C4 81.10(19)
C1 N2 N3 C3 -106.40(18)
C43 C44 N44 O441 -3.4(3)
C45 C44 N44 O441 176.1(2)
C43 C44 N44 O442 177.3(2)
C45 C44 N44 O442 -3.2(3)
S1A C1A N2A N3A -174.63(11)
S2A C1A N2A N3A 4.4(2)
O5A C4A N3A N2A -179.74(16)
C41A C4A N3A N2A -0.3(2)
O5A C4A N3A C3A 9.3(3)
C41A C4A N3A C3A -171.33(16)
C1A N2A N3A C4A 84.21(19)
C1A N2A N3A C3A -104.24(18)
C43A C44A N44A O443 -159.6(2)
C45A C44A N44A O443 20.4(3)
C43A C44A N44A O444 20.0(3)
C45A C44A N44A O444 -160.0(2)
N2 C1 S1 C11 6.45(17)
S2 C1 S1 C11 -173.11(12)
C12 C11 S1 C1 -178.50(15)
N2 C1 S2 C21 176.02(16)
S1 C1 S2 C21 -4.45(14)
C22 C21 S2 C1 -179.05(15)
N2A C1A S1A C11A 8.70(17)
S2A C1A S1A C11A -170.40(12)
C12A C11A S1A C1A 178.98(15)
N2A C1A S2A C21A -177.36(15)
S1A C1A S2A C21A 1.70(13)
C22A C21A S2A C1A 170.06(15)
